data_7126845
loop_
_publ_author_name
'Yakiyama, Yumi'
'Fujinaka, Takahisa'
'Nishimura, Mio'
'Seki, Ryotaro'
'Sakurai, Hidehiro'

_publ_section_title
;
 Control by one drop of solvent: selective preparation of guest
 release/trap-triggered interconvertible molecular crystals.
;
_journal_issue 67
_journal_name_full 'Chemical communications (Cambridge, England)'
_journal_page_first 9687
_journal_page_last 9690
_journal_paper_doi 10.1039/d0cc03408h
_journal_volume 56
_journal_year 2020
_chemical_formula_moiety 'C14 H9 N O2, 0.5(H2 O2)'
_chemical_formula_sum 'C14 H10 N O3'
_chemical_formula_weight 240.23
_space_group_crystal_system monoclinic
_space_group_IT_number 12
_space_group_name_Hall '-C 2y'
_space_group_name_H-M_alt 'C 1 2/m 1'
_atom_sites_solution_hydrogens mixed
_atom_sites_solution_primary direct
_audit_creation_date 2020-06-30
_audit_creation_method
;
Olex2 1.2
(compiled 2018.05.29 svn.r3508 for OlexSys, GUI svn.r5506)
;
_audit_update_record
;
2020-06-30 deposited with the CCDC.	2020-07-07 downloaded from the CCDC.
;
_cell_angle_alpha 90
_cell_angle_beta 115.468(2)
_cell_angle_gamma 90
_cell_formula_units_Z 4
_cell_length_a 11.0304(7)
_cell_length_b 11.8210(5)
_cell_length_c 9.3939(5)
_cell_measurement_reflns_used 4223
_cell_measurement_temperature 150(2)
_cell_measurement_theta_max 27.46
_cell_measurement_theta_min 3.45
_cell_volume 1105.85(10)
_computing_cell_refinement PROCESS-AUTO
_computing_data_collection PROCESS-AUTO
_computing_data_reduction PROCESS-AUTO
_computing_molecular_graphics 'Olex2 (Dolomanov et al., 2009)'
_computing_publication_material 'Olex2 (Dolomanov et al., 2009)'
_computing_structure_refinement 'ShelXL (Sheldrick, 2015)'
_computing_structure_solution 'XS (Sheldrick, 2008)'
_diffrn_ambient_temperature 150(2)
_diffrn_measured_fraction_theta_full 0.997
_diffrn_measured_fraction_theta_max 0.997
_diffrn_measurement_device_type 'RIGAKU R-AXIS VII area detector'
_diffrn_measurement_method '\w scans'
_diffrn_radiation_type MoK\a
_diffrn_radiation_wavelength 0.71073
_diffrn_reflns_av_R_equivalents 0.0287
_diffrn_reflns_av_unetI/netI 0.0251
_diffrn_reflns_Laue_measured_fraction_full 0.997
_diffrn_reflns_Laue_measured_fraction_max 0.997
_diffrn_reflns_limit_h_max 14
_diffrn_reflns_limit_h_min -14
_diffrn_reflns_limit_k_max 15
_diffrn_reflns_limit_k_min -15
_diffrn_reflns_limit_l_max 12
_diffrn_reflns_limit_l_min -12
_diffrn_reflns_number 5486
_diffrn_reflns_point_group_measured_fraction_full 0.997
_diffrn_reflns_point_group_measured_fraction_max 0.997
_diffrn_reflns_theta_full 25.242
_diffrn_reflns_theta_max 27.470
_diffrn_reflns_theta_min 3.447
_diffrn_source 'fine-focus sealed tube'
_exptl_absorpt_coefficient_mu 0.103
_exptl_absorpt_correction_T_max 0.990
_exptl_absorpt_correction_T_min 0.988
_exptl_absorpt_correction_type multi-scan
_exptl_crystal_colour yellow
_exptl_crystal_density_diffrn 1.443
_exptl_crystal_description block
_exptl_crystal_F_000 500
_exptl_crystal_size_max 0.12
_exptl_crystal_size_mid 0.12
_exptl_crystal_size_min 0.1
_refine_diff_density_max 0.437
_refine_diff_density_min -0.212
_refine_diff_density_rms 0.079
_refine_ls_extinction_method none
_refine_ls_goodness_of_fit_ref 1.107
_refine_ls_hydrogen_treatment mixed
_refine_ls_matrix_type full
_refine_ls_number_parameters 90
_refine_ls_number_reflns 1332
_refine_ls_number_restraints 1
_refine_ls_restrained_S_all 1.107
_refine_ls_R_factor_all 0.0530
_refine_ls_R_factor_gt 0.0401
_refine_ls_shift/su_max 0.000
_refine_ls_shift/su_mean 0.000
_refine_ls_structure_factor_coef Fsqd
_refine_ls_weighting_details 'w=1/[\s^2^(Fo^2^)+(0.0565P)^2^+0.8468P] where P=(Fo^2^+2Fc^2^)/3'
_refine_ls_weighting_scheme calc
_refine_ls_wR_factor_gt 0.1001
_refine_ls_wR_factor_ref 0.1144
_reflns_Friedel_coverage 0.000
_reflns_number_gt 1043
_reflns_number_total 1332
_reflns_threshold_expression 'I > 2\s(I)'
_cod_data_source_file d0cc03408h2.cif
_cod_data_source_block 4-pyridylindanedione
_cod_depositor_comments 'Adding full bibliography for 7126838--7126851.cif.'
_cod_database_code 7126845
_shelx_shelxl_version_number 2018/3
_shelx_space_group_comment
;
The symmetry employed for this shelxl refinement is uniquely defined
by the following loop, which should always be used as a source of
symmetry information in preference to the above space-group names.
They are only intended as comments.
;
_olex2_refinement_description
;
1. Fixed Uiso
 At 1.2 times of:
  All C(H) groups, All N(H) groups, All O(H) groups
2. Restrained distances
 O1W-H1W
 0.84 with sigma of 0.02
3. Others
 Fixed Sof: H1W(0.5)
4.a Aromatic/amide H refined with riding coordinates:
 C1(H1), C2(H2), C7(H7), C8(H8), N1(H1A)
;
_olex2_submission_special_instructions 'No special instructions were received'

loop_
_space_group_symop_operation_xyz
'x, y, z'
'-x, y, -z'
'x+1/2, y+1/2, z'
'-x+1/2, y+1/2, -z'
'-x, -y, -z'
'x, -y, z'
'-x+1/2, -y+1/2, -z'
'x+1/2, -y+1/2, z'

loop_
_atom_site_label
_atom_site_type_symbol
_atom_site_fract_x
_atom_site_fract_y
_atom_site_fract_z
_atom_site_U_iso_or_equiv
_atom_site_adp_type
_atom_site_occupancy
_atom_site_site_symmetry_order
_atom_site_calc_flag
_atom_site_refinement_flags_posn
_atom_site_refinement_flags_adp
_atom_site_refinement_flags_occupancy
_atom_site_disorder_assembly
_atom_site_disorder_group
C1 C -0.26996(16) 0.09922(13) 0.34199(18) 0.0236(4) Uani 1 1 d . . . . .
H1 H -0.304537 0.166816 0.289553 0.028 Uiso 1 1 calc R . . . .
C2 C -0.17099(15) 0.10175(13) 0.49297(17) 0.0214(3) Uani 1 1 d . . . . .
H2 H -0.139011 0.170988 0.541688 0.026 Uiso 1 1 calc R . . . .
C3 C -0.11655(19) 0.000000 0.5761(2) 0.0171(4) Uani 1 2 d S T P . .
C4 C -0.01340(19) 0.000000 0.7333(2) 0.0172(4) Uani 1 2 d S T P . .
C5 C 0.04631(13) 0.09890(12) 0.82725(16) 0.0178(3) Uani 1 1 d . . . . .
C6 C 0.15166(14) 0.05897(12) 0.98328(16) 0.0185(3) Uani 1 1 d . . . . .
C7 C 0.24081(14) 0.11944(14) 1.11160(16) 0.0219(3) Uani 1 1 d . . . . .
H7 H 0.240137 0.198108 1.111771 0.026 Uiso 1 1 calc R . . . .
C8 C 0.33218(15) 0.05858(14) 1.24135(17) 0.0252(4) Uani 1 1 d . . . . .
H8 H 0.393677 0.097383 1.328675 0.030 Uiso 1 1 calc R . . . .
N1 N -0.31814(18) 0.000000 0.2681(2) 0.0230(4) Uani 1 2 d S T P . .
H1A H -0.380090 0.000000 0.173005 0.028 Uiso 1 2 calc RS T P . .
O1 O 0.02064(10) 0.20078(9) 0.79382(12) 0.0228(3) Uani 1 1 d . . . . .
O1W O 0.000000 0.36510(13) 1.000000 0.0234(4) Uani 1 2 d DS T P . .
H1W H 0.023(4) 0.319(3) 0.947(4) 0.028 Uiso 0.5 1 d DR . . . .

loop_
_atom_site_aniso_label
_atom_site_aniso_U_11
_atom_site_aniso_U_22
_atom_site_aniso_U_33
_atom_site_aniso_U_23
_atom_site_aniso_U_13
_atom_site_aniso_U_12
C1 0.0260(8) 0.0222(8) 0.0210(7) 0.0036(6) 0.0086(6) 0.0033(6)
C2 0.0232(7) 0.0198(8) 0.0197(7) -0.0013(6) 0.0079(6) -0.0004(6)
C3 0.0176(9) 0.0181(10) 0.0168(9) 0.000 0.0085(8) 0.000
C4 0.0175(9) 0.0173(10) 0.0170(9) 0.000 0.0074(8) 0.000
C5 0.0171(7) 0.0190(8) 0.0184(7) -0.0005(6) 0.0088(5) -0.0004(5)
C6 0.0179(7) 0.0214(8) 0.0174(7) 0.0005(6) 0.0086(5) 0.0001(6)
C7 0.0227(7) 0.0235(8) 0.0196(7) -0.0025(6) 0.0093(6) -0.0030(6)
C8 0.0222(7) 0.0334(9) 0.0179(7) -0.0030(6) 0.0067(6) -0.0037(6)
N1 0.0207(9) 0.0281(10) 0.0164(8) 0.000 0.0044(7) 0.000
O1 0.0270(6) 0.0163(5) 0.0222(5) -0.0001(4) 0.0078(4) -0.0008(4)
O1W 0.0291(8) 0.0191(8) 0.0200(7) 0.000 0.0087(6) 0.000

loop_
_atom_type_symbol
_atom_type_description
_atom_type_scat_dispersion_real
_atom_type_scat_dispersion_imag
_atom_type_scat_source
C C 0.0033 0.0016 'International Tables Vol C Tables 4.2.6.8 and 6.1.1.4'
H H 0.0000 0.0000 'International Tables Vol C Tables 4.2.6.8 and 6.1.1.4'
N N 0.0061 0.0033 'International Tables Vol C Tables 4.2.6.8 and 6.1.1.4'
O O 0.0106 0.0060 'International Tables Vol C Tables 4.2.6.8 and 6.1.1.4'

loop_
_geom_angle_atom_site_label_1
_geom_angle_atom_site_label_2
_geom_angle_atom_site_label_3
_geom_angle
_geom_angle_site_symmetry_1
_geom_angle_site_symmetry_3
_geom_angle_publ_flag
N1 C1 C2 120.94(14) . . ?
C1 C2 C3 120.80(14) . . ?
C2 C3 C2 115.90(18) . 6 ?
C2 C3 C4 122.05(9) . . ?
C2 C3 C4 122.05(9) 6 . ?
C3 C4 C5 125.82(9) . 6 ?
C3 C4 C5 125.82(9) . . ?
C5 C4 C5 108.33(17) 6 . ?
C4 C5 C6 107.48(12) . . ?
O1 C5 C4 129.40(13) . . ?
O1 C5 C6 123.11(13) . . ?
C6 C6 C5 108.31(8) 6 . ?
C7 C6 C5 130.54(14) . . ?
C7 C6 C6 121.13(9) . 6 ?
C6 C7 C8 117.97(14) . . ?
C8 C8 C7 120.90(9) 6 . ?
C1 N1 C1 120.62(18) . 6 ?

loop_
_geom_bond_atom_site_label_1
_geom_bond_atom_site_label_2
_geom_bond_distance
_geom_bond_site_symmetry_2
_geom_bond_publ_flag
C1 C2 1.368(2) . ?
C1 N1 1.3502(18) . ?
C2 C3 1.4191(18) . ?
C3 C4 1.425(3) . ?
C4 C5 1.4420(18) 6 ?
C4 C5 1.4420(18) . ?
C5 C6 1.5022(19) . ?
C5 O1 1.2461(18) . ?
C6 C6 1.394(3) 6 ?
C6 C7 1.383(2) . ?
C7 C8 1.401(2) . ?
C8 C8 1.385(3) 6 ?
